data_7215675
loop_
_publ_author_name
'Shi, Hua-Yu'
'Dong, Yun-Bo'
'Liu, Ying-Ying'
'Ma, Jian-Fang'

_publ_section_title
;
 Multinuclear coordination polymers based on Ag&#x22EF;Ag interaction:
 syntheses, structures, and luminescence properties
;
_journal_issue 23
_journal_name_full CrystEngComm
_journal_page_first 5110
_journal_paper_doi 10.1039/c4ce00236a
_journal_volume 16
_journal_year 2014
_chemical_formula_moiety 'C60 H48 N18'
_chemical_formula_sum 'C60 H48 N18'
_chemical_formula_weight 1021.16
_chemical_name_systematic
;
 ?
;
_space_group_IT_number 14
_symmetry_cell_setting monoclinic
_symmetry_space_group_name_Hall '-P 2ybc'
_symmetry_space_group_name_H-M 'P 1 21/c 1'
_atom_sites_solution_hydrogens geom
_atom_sites_solution_primary direct
_atom_sites_solution_secondary difmap
_audit_creation_method SHELXL-97
_cell_angle_alpha 90.00
_cell_angle_beta 97.999(5)
_cell_angle_gamma 90.00
_cell_formula_units_Z 2
_cell_length_a 10.0150(6)
_cell_length_b 9.6680(6)
_cell_length_c 26.3650(16)
_cell_measurement_reflns_used 2683
_cell_measurement_temperature 293(2)
_cell_measurement_theta_max 29.2164
_cell_measurement_theta_min 2.9646
_cell_volume 2528.0(3)
_computing_cell_refinement CrysAlis
_computing_data_collection 'CrysAlis (Oxford Diffraction, 2006)'
_computing_data_reduction CrysAlis
_computing_structure_refinement 'SHELXL-97 (Sheldrick, 2008)'
_computing_structure_solution 'SHELXS-97 (Sheldrick, 2008)'
_diffrn_ambient_temperature 293(2)
_diffrn_detector_area_resol_mean 10.2375
_diffrn_measured_fraction_theta_full 0.983
_diffrn_measured_fraction_theta_max 0.841
_diffrn_measurement_device_type 'Oxford Diffraction Gemini R Ultra'
_diffrn_measurement_method '\w scan'
_diffrn_radiation_monochromator graphite
_diffrn_radiation_source 'fine-focus sealed tube'
_diffrn_radiation_type MoK\a
_diffrn_radiation_wavelength 0.71069
_diffrn_reflns_av_R_equivalents 0.0348
_diffrn_reflns_av_sigmaI/netI 0.0670
_diffrn_reflns_limit_h_max 11
_diffrn_reflns_limit_h_min -13
_diffrn_reflns_limit_k_max 12
_diffrn_reflns_limit_k_min -12
_diffrn_reflns_limit_l_max 35
_diffrn_reflns_limit_l_min -19
_diffrn_reflns_number 10806
_diffrn_reflns_theta_full 25.00
_diffrn_reflns_theta_max 29.27
_diffrn_reflns_theta_min 2.97
_exptl_absorpt_coefficient_mu 0.085
_exptl_absorpt_correction_T_max 1.00000
_exptl_absorpt_correction_T_min 0.97728
_exptl_absorpt_correction_type multi-scan
_exptl_absorpt_process_details
; 
CrysAlis (Oxford Diffraction, 2006)
;
_exptl_crystal_colour colourless
_exptl_crystal_density_diffrn 1.342
_exptl_crystal_density_method 'not measured'
_exptl_crystal_description block
_exptl_crystal_F_000 1068
_exptl_crystal_size_max 0.39
_exptl_crystal_size_mid 0.35
_exptl_crystal_size_min 0.28
_refine_diff_density_max 0.385
_refine_diff_density_min -0.360
_refine_diff_density_rms 0.053
_refine_ls_extinction_coef 0.0050(17)
_refine_ls_extinction_expression Fc^*^=kFc[1+0.001xFc^2^\l^3^/sin(2\q)]^-1/4^
_refine_ls_extinction_method SHELXL
_refine_ls_goodness_of_fit_ref 1.002
_refine_ls_hydrogen_treatment mixed
_refine_ls_matrix_type full
_refine_ls_number_parameters 353
_refine_ls_number_reflns 5800
_refine_ls_number_restraints 0
_refine_ls_restrained_S_all 1.002
_refine_ls_R_factor_all 0.1345
_refine_ls_R_factor_gt 0.0743
_refine_ls_shift/su_max 0.000
_refine_ls_shift/su_mean 0.000
_refine_ls_structure_factor_coef Fsqd
_refine_ls_weighting_details 'calc w=1/[\s^2^(Fo^2^)+(0.1267P)^2^+0.0000P] where P=(Fo^2^+2Fc^2^)/3'
_refine_ls_weighting_scheme calc
_refine_ls_wR_factor_gt 0.1935
_refine_ls_wR_factor_ref 0.2410
_reflns_number_gt 3129
_reflns_number_total 5800
_reflns_threshold_expression >2\s(I)
_cod_data_source_file c4ce00236a2.cif
_cod_data_source_block ligand
_cod_depositor_comments 'Adding full bibliography for 7215675--7215683.cif.'
_cod_original_sg_symbol_H-M 'P 21/c'
_cod_database_code 7215675

loop_
_symmetry_equiv_pos_as_xyz
'x, y, z'
'-x, y+1/2, -z+1/2'
'-x, -y, -z'
'x, -y-1/2, z-1/2'

loop_
_atom_site_label
_atom_site_type_symbol
_atom_site_fract_x
_atom_site_fract_y
_atom_site_fract_z
_atom_site_U_iso_or_equiv
_atom_site_adp_type
_atom_site_occupancy
_atom_site_symmetry_multiplicity
_atom_site_calc_flag
_atom_site_refinement_flags
C1 C 0.0748(2) 0.0315(3) -0.03891(10) 0.0402(6) Uani 1 1 d .
C2 C -0.0281(3) 0.1208(3) -0.02852(10) 0.0411(6) Uani 1 1 d .
C3 C -0.1027(2) 0.0876(3) 0.01076(11) 0.0429(7) Uani 1 1 d .
C4 C 0.1565(3) 0.0688(3) -0.08112(11) 0.0444(6) Uani 1 1 d .
H4A H 0.1906 -0.0150 -0.0950 0.053 Uiso 1 1 calc R
H4B H 0.0990 0.1154 -0.1085 0.053 Uiso 1 1 calc R
C5 C -0.0643(3) 0.2448(3) -0.06224(11) 0.0499(7) Uani 1 1 d .
H5A H -0.1113 0.3125 -0.0441 0.060 Uiso 1 1 calc R
H5B H 0.0170 0.2874 -0.0711 0.060 Uiso 1 1 calc R
C6 C -0.2162(3) 0.1807(3) 0.02157(11) 0.0479(7) Uani 1 1 d .
H6A H -0.2536 0.2278 -0.0097 0.057 Uiso 1 1 calc R
H6B H -0.2871 0.1253 0.0329 0.057 Uiso 1 1 calc R
C7 C 0.3269(3) 0.1792(3) -0.01342(11) 0.0539(7) Uani 1 1 d .
H7 H 0.2995 0.1412 0.0158 0.065 Uiso 1 1 calc R
C8 C 0.4328(3) 0.2656(3) -0.01503(12) 0.0534(7) Uani 1 1 d .
H8 H 0.4922 0.2992 0.0125 0.064 Uiso 1 1 calc R
C9 C 0.4335(3) 0.2932(3) -0.06664(11) 0.0450(7) Uani 1 1 d .
C10 C 0.5228(3) 0.3878(3) -0.08967(12) 0.0496(7) Uani 1 1 d .
C11 C 0.6224(3) 0.4441(3) -0.05784(12) 0.0454(7) Uani 1 1 d .
H11 H 0.6351 0.4220 -0.0232 0.054 Uiso 1 1 calc R
C12 C 0.7034(3) 0.5328(3) -0.07695(17) 0.0723(10) Uani 1 1 d .
H12 H 0.7737 0.5717 -0.0548 0.087 Uiso 1 1 calc R
C13 C 0.6895(4) 0.5700(4) -0.12704(19) 0.0805(12) Uani 1 1 d .
H13 H 0.7479 0.6330 -0.1390 0.097 Uiso 1 1 calc R
C14 C 0.5871(5) 0.5117(4) -0.15899(18) 0.0892(13) Uani 1 1 d .
H14 H 0.5746 0.5360 -0.1935 0.107 Uiso 1 1 calc R
C15 C -0.1351(3) 0.2226(4) -0.15745(13) 0.0631(9) Uani 1 1 d .
H15 H -0.0708 0.2790 -0.1692 0.076 Uiso 1 1 calc R
C16 C -0.2309(3) 0.1466(4) -0.18676(13) 0.0656(9) Uani 1 1 d .
H16 H -0.2449 0.1394 -0.2223 0.079 Uiso 1 1 calc R
C17 C -0.3035(3) 0.0817(3) -0.15199(12) 0.0528(7) Uani 1 1 d .
C18 C -0.4155(3) -0.0149(3) -0.16162(12) 0.0538(7) Uani 1 1 d .
C19 C -0.4500(3) -0.0547(4) -0.21006(12) 0.0653(9) Uani 1 1 d .
H19 H -0.4077 -0.0183 -0.2363 0.078 Uiso 1 1 calc R
C20 C -0.5476(5) -0.1487(5) -0.21936(16) 0.0980(14) Uani 1 1 d .
H20 H -0.5718 -0.1778 -0.2530 0.118 Uiso 1 1 calc R
C21 C -0.6145(4) -0.2053(4) -0.18237(15) 0.0780(10) Uani 1 1 d .
H21 H -0.6820 -0.2709 -0.1905 0.094 Uiso 1 1 calc R
C22 C -0.5788(3) -0.1622(4) -0.13360(15) 0.0697(9) Uani 1 1 d .
H22 H -0.6222 -0.1981 -0.1075 0.084 Uiso 1 1 calc R
C23 C -0.2154(3) 0.4126(3) 0.06524(13) 0.0526(7) Uani 1 1 d .
H23 H -0.2766 0.4593 0.0415 0.063 Uiso 1 1 calc R
C24 C -0.1560(3) 0.4623(3) 0.11068(12) 0.0526(7) Uani 1 1 d .
H24 H -0.1671 0.5496 0.1244 0.063 Uiso 1 1 calc R
C25 C -0.0740(3) 0.3547(3) 0.13292(11) 0.0452(7) Uani 1 1 d .
C26 C 0.0142(3) 0.3501(3) 0.18171(11) 0.0473(7) Uani 1 1 d .
C27 C 0.0254(3) 0.4686(3) 0.20867(11) 0.0497(7) Uani 1 1 d .
H27 H -0.0231 0.5472 0.1972 0.060 Uiso 1 1 calc R
C28 C 0.1088(4) 0.4684(4) 0.25235(15) 0.0815(11) Uani 1 1 d .
H28 H 0.1176 0.5500 0.2712 0.098 Uiso 1 1 calc R
C29 C 0.1826(4) 0.3569(5) 0.27167(15) 0.0798(11) Uani 1 1 d .
H29 H 0.2397 0.3620 0.3026 0.096 Uiso 1 1 calc R
C30 C 0.1692(4) 0.2375(4) 0.24365(14) 0.0714(10) Uani 1 1 d .
H30 H 0.2178 0.1594 0.2557 0.086 Uiso 1 1 calc R
N1 N 0.2691(2) 0.1586(2) -0.06179(8) 0.0434(5) Uani 1 1 d .
N2 N 0.3331(2) 0.2286(2) -0.09527(9) 0.0446(6) Uani 1 1 d .
N3 N 0.5016(4) 0.4175(3) -0.14150(14) 0.0903(10) Uani 1 1 d .
N4 N -0.1506(2) 0.2010(2) -0.10871(9) 0.0507(6) Uani 1 1 d .
N5 N -0.2536(2) 0.1139(2) -0.10430(9) 0.0515(6) Uani 1 1 d .
N6 N -0.4796(3) -0.0664(4) -0.12260(13) 0.0826(9) Uani 1 1 d .
N7 N -0.1698(2) 0.2827(2) 0.06062(9) 0.0448(6) Uani 1 1 d .
N8 N -0.0842(2) 0.2451(2) 0.10216(9) 0.0475(6) Uani 1 1 d .
N9 N 0.0850(3) 0.2316(3) 0.19811(13) 0.0795(9) Uani 1 1 d .

loop_
_atom_site_aniso_label
_atom_site_aniso_U_11
_atom_site_aniso_U_22
_atom_site_aniso_U_33
_atom_site_aniso_U_23
_atom_site_aniso_U_13
_atom_site_aniso_U_12
C1 0.0373(13) 0.0447(14) 0.0380(14) -0.0044(12) 0.0026(11) -0.0025(11)
C2 0.0392(13) 0.0385(13) 0.0453(16) -0.0025(11) 0.0044(11) -0.0030(11)
C3 0.0384(14) 0.0444(15) 0.0453(16) -0.0071(12) 0.0033(12) 0.0016(11)
C4 0.0439(14) 0.0484(15) 0.0411(16) -0.0002(12) 0.0064(12) -0.0027(12)
C5 0.0527(16) 0.0420(14) 0.0551(18) -0.0011(13) 0.0080(14) 0.0007(12)
C6 0.0445(15) 0.0543(16) 0.0454(16) -0.0022(13) 0.0085(12) 0.0067(13)
C7 0.0519(16) 0.0690(19) 0.0408(17) 0.0047(14) 0.0062(13) -0.0079(14)
C8 0.0499(16) 0.0641(18) 0.0449(17) -0.0011(14) 0.0019(13) -0.0128(14)
C9 0.0418(14) 0.0429(14) 0.0512(17) 0.0027(13) 0.0096(12) 0.0066(12)
C10 0.0546(17) 0.0410(14) 0.0563(19) 0.0035(13) 0.0188(14) 0.0079(13)
C11 0.0422(14) 0.0405(14) 0.0532(17) 0.0069(12) 0.0060(13) -0.0051(12)
C12 0.0579(19) 0.0548(18) 0.107(3) 0.0067(19) 0.021(2) -0.0054(15)
C13 0.076(2) 0.062(2) 0.114(4) 0.019(2) 0.050(3) -0.0018(19)
C14 0.109(3) 0.087(3) 0.082(3) 0.019(2) 0.050(3) -0.010(2)
C15 0.063(2) 0.068(2) 0.058(2) 0.0222(16) 0.0088(16) 0.0033(16)
C16 0.067(2) 0.081(2) 0.0456(18) 0.0119(16) -0.0030(16) -0.0045(18)
C17 0.0518(17) 0.0572(17) 0.0478(18) 0.0075(14) 0.0017(13) 0.0113(14)
C18 0.0461(16) 0.0635(18) 0.0495(18) 0.0033(14) -0.0012(13) 0.0074(14)
C19 0.070(2) 0.091(2) 0.0343(17) 0.0043(15) 0.0026(14) -0.0252(18)
C20 0.106(3) 0.131(4) 0.053(2) -0.010(2) -0.003(2) -0.037(3)
C21 0.073(2) 0.095(3) 0.064(2) -0.006(2) 0.0009(19) -0.020(2)
C22 0.061(2) 0.079(2) 0.072(2) -0.0015(19) 0.0222(18) -0.0091(18)
C23 0.0523(16) 0.0459(15) 0.060(2) 0.0036(14) 0.0087(14) 0.0101(13)
C24 0.0588(17) 0.0407(15) 0.059(2) -0.0054(13) 0.0090(15) 0.0059(13)
C25 0.0468(15) 0.0392(14) 0.0518(17) -0.0044(12) 0.0148(13) -0.0021(12)
C26 0.0441(15) 0.0519(16) 0.0472(17) 0.0008(13) 0.0108(13) -0.0043(12)
C27 0.0524(16) 0.0437(15) 0.0510(18) -0.0149(13) -0.0003(13) 0.0091(12)
C28 0.081(3) 0.092(3) 0.069(3) -0.030(2) 0.004(2) 0.004(2)
C29 0.073(2) 0.108(3) 0.056(2) -0.002(2) -0.0005(18) 0.004(2)
C30 0.073(2) 0.076(2) 0.062(2) 0.0206(19) -0.0022(18) 0.0061(18)
N1 0.0424(12) 0.0490(12) 0.0389(13) 0.0059(10) 0.0063(10) 0.0003(10)
N2 0.0461(13) 0.0466(13) 0.0416(13) 0.0033(10) 0.0083(10) 0.0022(10)
N3 0.110(3) 0.090(2) 0.076(2) 0.0148(18) 0.0328(19) -0.0003(19)
N4 0.0509(14) 0.0499(13) 0.0499(15) 0.0093(11) 0.0026(11) 0.0021(11)
N5 0.0508(14) 0.0561(14) 0.0471(15) 0.0027(11) 0.0048(11) 0.0006(11)
N6 0.0709(19) 0.098(2) 0.080(2) 0.0007(17) 0.0140(17) 0.0042(17)
N7 0.0440(12) 0.0433(12) 0.0467(14) -0.0013(10) 0.0051(10) 0.0058(10)
N8 0.0501(13) 0.0432(12) 0.0483(14) -0.0016(11) 0.0038(11) 0.0041(10)
N9 0.084(2) 0.0722(19) 0.081(2) 0.0134(16) 0.0069(18) 0.0032(16)

loop_
_atom_type_symbol
_atom_type_description
_atom_type_scat_dispersion_real
_atom_type_scat_dispersion_imag
_atom_type_scat_source
C C 0.0033 0.0016 'International Tables Vol C Tables 4.2.6.8 and 6.1.1.4'
N N 0.0061 0.0033 'International Tables Vol C Tables 4.2.6.8 and 6.1.1.4'
H H 0.0000 0.0000 'International Tables Vol C Tables 4.2.6.8 and 6.1.1.4'

loop_
_geom_angle_atom_site_label_1
_geom_angle_atom_site_label_2
_geom_angle_atom_site_label_3
_geom_angle
_geom_angle_site_symmetry_1
C3 C1 C2 120.6(2) 3
C3 C1 C4 120.4(2) 3
C2 C1 C4 119.0(2) .
C3 C2 C1 119.2(2) .
C3 C2 C5 120.8(2) .
C1 C2 C5 119.9(2) .
C1 C3 C2 120.2(2) 3
C1 C3 C6 119.9(2) 3
C2 C3 C6 119.8(2) .
N1 C4 C1 110.8(2) .
N4 C5 C2 109.3(2) .
N7 C6 C3 111.3(2) .
N1 C7 C8 107.4(3) .
C7 C8 C9 105.0(3) .
N2 C9 C8 111.2(2) .
N2 C9 C10 121.0(3) .
C8 C9 C10 127.7(3) .
C11 C10 N3 122.5(3) .
C11 C10 C9 116.2(3) .
N3 C10 C9 121.3(3) .
C12 C11 C10 118.0(3) .
C11 C12 C13 123.7(4) .
C14 C13 C12 117.4(3) .
C13 C14 N3 121.3(4) .
N4 C15 C16 107.2(3) .
C15 C16 C17 105.1(3) .
N5 C17 C16 110.9(3) .
N5 C17 C18 119.8(3) .
C16 C17 C18 129.3(3) .
C19 C18 N6 121.7(3) .
C19 C18 C17 116.3(3) .
N6 C18 C17 122.0(3) .
C20 C19 C18 117.3(3) .
C19 C20 C21 124.0(4) .
C22 C21 C20 117.6(4) .
C21 C22 N6 120.1(3) .
N7 C23 C24 107.4(3) .
C23 C24 C25 105.5(2) .
N8 C25 C24 110.2(3) .
N8 C25 C26 120.0(3) .
C24 C25 C26 129.8(3) .
C27 C26 N9 122.6(3) .
C27 C26 C25 115.9(3) .
N9 C26 C25 121.5(3) .
C28 C27 C26 117.0(3) .
C27 C28 C29 124.7(4) .
C28 C29 C30 117.2(4) .
C29 C30 N9 120.8(3) .
C7 N1 N2 111.5(2) .
C7 N1 C4 129.2(2) .
N2 N1 C4 119.2(2) .
C9 N2 N1 104.9(2) .
C14 N3 C10 116.9(4) .
C15 N4 N5 111.9(2) .
C15 N4 C5 129.0(3) .
N5 N4 C5 118.6(2) .
C17 N5 N4 104.9(2) .
C22 N6 C18 119.3(3) .
N8 N7 C23 111.3(2) .
N8 N7 C6 119.9(2) .
C23 N7 C6 128.1(2) .
C25 N8 N7 105.5(2) .
C30 N9 C26 117.7(3) .

loop_
_geom_bond_atom_site_label_1
_geom_bond_atom_site_label_2
_geom_bond_distance
_geom_bond_site_symmetry_2
C1 C3 1.377(4) 3
C1 C2 1.401(4) .
C1 C4 1.513(4) .
C2 C3 1.396(4) .
C2 C5 1.506(4) .
C3 C1 1.377(4) 3
C3 C6 1.508(4) .
C4 N1 1.458(3) .
C5 N4 1.460(4) .
C6 N7 1.454(4) .
C7 N1 1.340(4) .
C7 C8 1.356(4) .
C8 C9 1.387(4) .
C9 N2 1.326(4) .
C9 C10 1.468(4) .
C10 C11 1.328(4) .
C10 N3 1.383(5) .
C11 C12 1.327(4) .
C12 C13 1.357(6) .
C13 C14 1.356(6) .
C14 N3 1.373(5) .
C15 N4 1.332(4) .
C15 C16 1.360(5) .
C16 C17 1.396(4) .
C17 N5 1.324(4) .
C17 C18 1.455(4) .
C18 C19 1.333(4) .
C18 N6 1.379(4) .
C19 C20 1.332(5) .
C20 C21 1.372(6) .
C21 C22 1.352(5) .
C22 N6 1.360(5) .
C23 N7 1.348(3) .
C23 C24 1.350(4) .
C24 C25 1.402(4) .
C25 N8 1.330(3) .
C25 C26 1.457(4) .
C26 C27 1.344(4) .
C26 N9 1.385(4) .
C27 C28 1.325(5) .
C28 C29 1.365(6) .
C29 C30 1.367(5) .
C30 N9 1.369(5) .
N1 N2 1.344(3) .
N4 N5 1.349(3) .
N7 N8 1.344(3) .
